data_7120515
loop_
_publ_author_name
'Tsao, Fu An'
'Sathaseevan, Anson'
'Zhu, Hui'
'Grimme, Stefan'
'Erker, Gerhard'
'Stephan, Douglas W.'

_publ_section_title
;
 Stoichiometric and catalytic isomerization of alkenylboranes using bulky
 Lewis bases
;
_journal_name_full 'Chem. Commun.'
_journal_paper_doi 10.1039/C7CC04904H
_journal_year 2017
_chemical_formula_sum 'C23 H8 B F15'
_chemical_formula_weight 580.10
_chemical_name_systematic
; 
 ? 
;
_space_group_IT_number 29
_symmetry_cell_setting orthorhombic
_symmetry_space_group_name_Hall 'P 2c -2ac'
_symmetry_space_group_name_H-M 'P c a 21'
_atom_sites_solution_hydrogens geom
_atom_sites_solution_primary direct
_atom_sites_solution_secondary difmap
_audit_creation_method SHELXL-97
_audit_update_record
;
2017-06-21 deposited with the CCDC.
2017-08-03 downloaded from the CCDC.
;
_cell_angle_alpha 90.00
_cell_angle_beta 90.00
_cell_angle_gamma 90.00
_cell_formula_units_Z 4
_cell_length_a 19.592(8)
_cell_length_b 9.749(3)
_cell_length_c 11.697(4)
_cell_measurement_reflns_used 2105
_cell_measurement_temperature 150(2)
_cell_measurement_theta_max 23.04
_cell_measurement_theta_min 2.71
_cell_volume 2234.2(14)
_computing_structure_refinement 'SHELXL-97 (Sheldrick, 2008)'
_computing_structure_solution 'SHELXS-97 (Sheldrick, 2008)'
_diffrn_ambient_temperature 150(2)
_diffrn_measured_fraction_theta_full 0.977
_diffrn_measured_fraction_theta_max 0.977
_diffrn_measurement_device_type 'Bruker APEX-II CCD'
_diffrn_measurement_method '\f and \w scans'
_diffrn_radiation_monochromator graphite
_diffrn_radiation_source 'fine-focus sealed tube'
_diffrn_radiation_type MoK\a
_diffrn_radiation_wavelength 0.71073
_diffrn_reflns_av_R_equivalents 0.0656
_diffrn_reflns_av_sigmaI/netI 0.0836
_diffrn_reflns_limit_h_max 25
_diffrn_reflns_limit_h_min -21
_diffrn_reflns_limit_k_max 11
_diffrn_reflns_limit_k_min -12
_diffrn_reflns_limit_l_max 14
_diffrn_reflns_limit_l_min -15
_diffrn_reflns_number 10170
_diffrn_reflns_theta_full 27.81
_diffrn_reflns_theta_max 27.81
_diffrn_reflns_theta_min 2.09
_exptl_absorpt_coefficient_mu 0.188
_exptl_absorpt_correction_T_max 0.7456
_exptl_absorpt_correction_T_min 0.5674
_exptl_absorpt_correction_type multi-scan
_exptl_absorpt_process_details SADABS
_exptl_crystal_colour colourless
_exptl_crystal_density_diffrn 1.725
_exptl_crystal_density_method 'not measured'
_exptl_crystal_description block
_exptl_crystal_F_000 1144
_exptl_crystal_size_max 0.12
_exptl_crystal_size_mid 0.10
_exptl_crystal_size_min 0.05
_refine_diff_density_max 0.221
_refine_diff_density_min -0.238
_refine_diff_density_rms 0.061
_refine_ls_abs_structure_details 'Flack H D (1983), Acta Cryst. A39, 876-881'
_refine_ls_abs_structure_Flack -0.4(8)
_refine_ls_extinction_method none
_refine_ls_goodness_of_fit_ref 1.030
_refine_ls_hydrogen_treatment mixed
_refine_ls_matrix_type full
_refine_ls_number_parameters 352
_refine_ls_number_reflns 4549
_refine_ls_number_restraints 1
_refine_ls_restrained_S_all 1.030
_refine_ls_R_factor_all 0.0869
_refine_ls_R_factor_gt 0.0506
_refine_ls_shift/su_max 0.000
_refine_ls_shift/su_mean 0.000
_refine_ls_structure_factor_coef Fsqd
_refine_ls_weighting_details 'calc w=1/[\s^2^(Fo^2^)+(0.0528P)^2^+0.3774P] where P=(Fo^2^+2Fc^2^)/3'
_refine_ls_weighting_scheme calc
_refine_ls_wR_factor_gt 0.1134
_refine_ls_wR_factor_ref 0.1365
_reflns_number_gt 3044
_reflns_number_total 4549
_reflns_threshold_expression >2sigma(I)
_cod_data_source_file c7cc04904h2.cif
_cod_data_source_block jt056_0ma_a
_cod_depositor_comments
;
The following automatic conversions were performed:

'_symmetry_cell_setting' value 'Orthorhombic' changed to
'orthorhombic' according to
/home/data/users/saulius/crontab/automatic-downloads/rss-feeds/RSC/lib/dictionaries/cif_core.dic
dictionary named 'cif_core.dic' version 2.4.2 from 2011-04-26.

Automatic conversion script
Id: cif_fix_values 4973 2017-02-22 13:04:09Z antanas 
;
_cod_original_sg_symbol_H-M Pca2(1)
_cod_database_code 7120515

loop_
_symmetry_equiv_pos_as_xyz
'x, y, z'
'-x, -y, z+1/2'
'x+1/2, -y, z'
'-x+1/2, y, z+1/2'

loop_
_atom_site_label
_atom_site_type_symbol
_atom_site_fract_x
_atom_site_fract_y
_atom_site_fract_z
_atom_site_U_iso_or_equiv
_atom_site_adp_type
_atom_site_occupancy
_atom_site_symmetry_multiplicity
_atom_site_calc_flag
_atom_site_refinement_flags
F15 F 0.37872(12) 0.6220(2) 0.43449(19) 0.0364(5) Uani 1 1 d .
F5 F 0.36117(14) 0.0539(3) 0.2358(2) 0.0468(6) Uani 1 1 d .
F10 F 0.45523(14) 0.2943(3) 0.28262(19) 0.0437(6) Uani 1 1 d .
F6 F 0.46961(13) 0.4300(3) 0.6679(2) 0.0473(7) Uani 1 1 d .
F11 F 0.28644(14) 0.2917(2) 0.6830(2) 0.0484(7) Uani 1 1 d .
F1 F 0.42474(15) 0.0868(3) 0.6234(2) 0.0498(7) Uani 1 1 d .
F14 F 0.30673(13) 0.8162(2) 0.5399(3) 0.0511(7) Uani 1 1 d .
F12 F 0.21435(14) 0.4871(3) 0.7888(2) 0.0488(7) Uani 1 1 d .
F13 F 0.22316(13) 0.7500(2) 0.7170(3) 0.0558(7) Uani 1 1 d .
F9 F 0.58781(15) 0.3392(3) 0.2578(2) 0.0581(8) Uani 1 1 d .
F4 F 0.44228(16) -0.1648(3) 0.2111(3) 0.0680(9) Uani 1 1 d .
F7 F 0.60228(15) 0.4818(3) 0.6408(3) 0.0710(10) Uani 1 1 d .
F3 F 0.51666(14) -0.2557(3) 0.3900(4) 0.0757(10) Uani 1 1 d .
F8 F 0.66141(14) 0.4407(3) 0.4347(3) 0.0704(9) Uani 1 1 d .
F2 F 0.50802(17) -0.1291(3) 0.5953(3) 0.0733(10) Uani 1 1 d .
C36 C 0.33796(18) 0.5849(4) 0.5206(3) 0.0246(8) Uani 1 1 d .
C31 C 0.33443(18) 0.4481(4) 0.5521(3) 0.0242(8) Uani 1 1 d .
C1 C 0.34560(19) 0.1997(4) 0.4490(3) 0.0257(8) Uani 1 1 d .
C21 C 0.4570(2) 0.3616(4) 0.4761(3) 0.0280(8) Uani 1 1 d .
C32 C 0.2921(2) 0.4205(4) 0.6423(3) 0.0311(9) Uani 1 1 d .
C22 C 0.4966(2) 0.4107(4) 0.5634(4) 0.0326(9) Uani 1 1 d .
C11 C 0.3897(2) 0.0780(4) 0.4310(4) 0.0302(8) Uani 1 1 d .
C35 C 0.3018(2) 0.6860(4) 0.5741(4) 0.0335(9) Uani 1 1 d .
C2 C 0.2798(2) 0.1938(4) 0.4263(3) 0.0314(9) Uani 1 1 d .
H2A H 0.2555 0.2774 0.4360 0.038 Uiso 1 1 calc R
C34 C 0.2593(2) 0.6527(4) 0.6639(4) 0.0342(9) Uani 1 1 d .
C33 C 0.2547(2) 0.5193(4) 0.6990(3) 0.0343(9) Uani 1 1 d .
C16 C 0.3962(2) 0.0105(4) 0.3275(4) 0.0361(10) Uani 1 1 d .
C12 C 0.4296(2) 0.0267(4) 0.5188(4) 0.0370(10) Uani 1 1 d .
C25 C 0.5568(2) 0.3652(4) 0.3581(4) 0.0405(11) Uani 1 1 d .
C26 C 0.4897(2) 0.3397(4) 0.3738(3) 0.0306(9) Uani 1 1 d .
C23 C 0.5641(2) 0.4377(4) 0.5532(5) 0.0439(11) Uani 1 1 d .
C3 C 0.2380(2) 0.0749(4) 0.3878(4) 0.0381(10) Uani 1 1 d .
H3A H 0.2665 -0.0089 0.3886 0.046 Uiso 1 1 calc R
H3B H 0.2228 0.0908 0.3082 0.046 Uiso 1 1 calc R
C24 C 0.5958(2) 0.4159(5) 0.4491(5) 0.0496(13) Uani 1 1 d .
C13 C 0.4725(2) -0.0836(5) 0.5067(5) 0.0488(13) Uani 1 1 d .
C15 C 0.4397(3) -0.1026(4) 0.3137(5) 0.0457(12) Uani 1 1 d .
C14 C 0.4771(2) -0.1476(4) 0.4038(5) 0.0496(13) Uani 1 1 d .
B1 B 0.3773(2) 0.3345(4) 0.4920(3) 0.0262(9) Uani 1 1 d .
C4 C 0.1765(3) 0.0529(5) 0.4628(6) 0.0668(17) Uani 1 1 d .
H4A H 0.1468 0.1350 0.4597 0.080 Uiso 1 1 calc R
H4B H 0.1914 0.0401 0.5429 0.080 Uiso 1 1 calc R
C5 C 0.1365(3) -0.0711(5) 0.4247(7) 0.079(2) Uani 1 1 d .
H5A H 0.0972 -0.0841 0.4753 0.118 Uiso 1 1 calc R
H5B H 0.1658 -0.1525 0.4279 0.118 Uiso 1 1 calc R
H5C H 0.1205 -0.0574 0.3461 0.118 Uiso 1 1 calc R

loop_
_atom_site_aniso_label
_atom_site_aniso_U_11
_atom_site_aniso_U_22
_atom_site_aniso_U_33
_atom_site_aniso_U_23
_atom_site_aniso_U_13
_atom_site_aniso_U_12
F15 0.0348(13) 0.0320(12) 0.0422(13) 0.0089(11) 0.0039(11) -0.0086(10)
F5 0.0575(17) 0.0476(14) 0.0353(13) -0.0049(12) 0.0014(13) -0.0009(12)
F10 0.0515(16) 0.0465(14) 0.0333(12) -0.0035(11) 0.0096(12) -0.0059(12)
F6 0.0367(14) 0.0637(17) 0.0415(14) -0.0192(13) -0.0065(12) 0.0110(12)
F11 0.0632(18) 0.0319(12) 0.0500(14) 0.0142(12) 0.0241(13) 0.0051(11)
F1 0.0583(18) 0.0507(15) 0.0404(14) 0.0081(12) -0.0099(13) -0.0038(13)
F14 0.0474(16) 0.0230(12) 0.083(2) 0.0083(13) 0.0035(15) 0.0046(11)
F12 0.0492(17) 0.0596(16) 0.0377(13) 0.0035(12) 0.0209(12) 0.0065(13)
F13 0.0504(16) 0.0446(14) 0.0725(19) -0.0120(14) 0.0115(15) 0.0151(13)
F9 0.0540(18) 0.0595(17) 0.0608(17) 0.0190(14) 0.0317(14) 0.0137(13)
F4 0.068(2) 0.0489(16) 0.087(2) -0.0334(16) 0.0283(19) -0.0069(14)
F7 0.0375(17) 0.081(2) 0.095(2) -0.0326(18) -0.0228(16) 0.0049(14)
F3 0.0421(16) 0.0353(15) 0.150(3) -0.0044(17) 0.010(2) 0.0102(12)
F8 0.0245(13) 0.073(2) 0.114(3) 0.0047(19) 0.0099(16) 0.0012(13)
F2 0.052(2) 0.0619(18) 0.106(3) 0.0313(19) -0.0238(18) 0.0100(15)
C36 0.0165(17) 0.0302(19) 0.0270(19) 0.0013(16) -0.0012(15) -0.0072(15)
C31 0.0204(18) 0.0260(18) 0.0262(19) 0.0053(15) -0.0037(16) -0.0020(15)
C1 0.0278(19) 0.0237(18) 0.0255(18) 0.0030(15) 0.0002(17) -0.0003(15)
C21 0.027(2) 0.0225(18) 0.034(2) 0.0016(16) 0.0071(17) -0.0006(16)
C32 0.033(2) 0.027(2) 0.034(2) 0.0067(17) 0.0024(18) -0.0005(17)
C22 0.026(2) 0.031(2) 0.040(2) -0.0057(18) -0.001(2) 0.0037(16)
C11 0.032(2) 0.0213(18) 0.038(2) 0.0000(17) 0.0021(18) -0.0047(15)
C35 0.030(2) 0.0217(19) 0.048(2) 0.0021(18) -0.009(2) -0.0001(17)
C2 0.037(2) 0.0230(19) 0.034(2) 0.0036(18) -0.0005(19) 0.0004(16)
C34 0.030(2) 0.031(2) 0.042(2) -0.0061(19) 0.0013(19) 0.0057(17)
C33 0.031(2) 0.042(2) 0.030(2) -0.0009(18) 0.0060(18) 0.0006(18)
C16 0.037(2) 0.028(2) 0.043(2) -0.004(2) 0.005(2) -0.0044(17)
C12 0.038(2) 0.030(2) 0.043(3) 0.0019(19) -0.004(2) -0.0078(18)
C25 0.042(3) 0.030(2) 0.049(3) 0.010(2) 0.021(2) 0.0098(19)
C26 0.031(2) 0.025(2) 0.037(2) 0.0015(17) 0.0036(19) 0.0025(16)
C23 0.035(2) 0.032(2) 0.065(3) -0.008(2) -0.008(2) 0.0073(19)
C3 0.043(3) 0.029(2) 0.043(2) 0.0056(18) -0.004(2) -0.0035(18)
C24 0.032(2) 0.036(2) 0.081(4) 0.013(2) 0.007(3) 0.0063(19)
C13 0.030(2) 0.035(2) 0.081(4) 0.022(3) -0.008(3) -0.0017(19)
C15 0.045(3) 0.028(2) 0.064(3) -0.012(2) 0.015(3) -0.010(2)
C14 0.033(2) 0.022(2) 0.094(4) -0.003(3) 0.005(3) 0.0029(17)
B1 0.030(2) 0.029(2) 0.0195(19) 0.0079(18) 0.0018(18) -0.0025(19)
C4 0.035(3) 0.046(3) 0.119(5) -0.017(3) 0.022(3) -0.016(2)
C5 0.043(3) 0.051(3) 0.143(6) -0.015(4) 0.020(4) -0.018(2)

loop_
_atom_type_symbol
_atom_type_description
_atom_type_scat_dispersion_real
_atom_type_scat_dispersion_imag
_atom_type_scat_source
C C 0.0033 0.0016 'International Tables Vol C Tables 4.2.6.8 and 6.1.1.4'
H H 0.0000 0.0000 'International Tables Vol C Tables 4.2.6.8 and 6.1.1.4'
B B 0.0013 0.0007 'International Tables Vol C Tables 4.2.6.8 and 6.1.1.4'
F F 0.0171 0.0103 'International Tables Vol C Tables 4.2.6.8 and 6.1.1.4'

loop_
_geom_angle_atom_site_label_1
_geom_angle_atom_site_label_2
_geom_angle_atom_site_label_3
_geom_angle
F15 C36 C35 117.4(3)
F15 C36 C31 119.4(3)
C35 C36 C31 123.2(3)
C32 C31 C36 115.1(4)
C32 C31 B1 122.3(3)
C36 C31 B1 122.5(3)
C2 C1 C11 120.5(4)
C2 C1 B1 119.9(4)
C11 C1 B1 119.6(3)
C22 C21 C26 116.1(4)
C22 C21 B1 121.7(3)
C26 C21 B1 122.2(3)
F11 C32 C31 120.4(3)
F11 C32 C33 115.9(3)
C31 C32 C33 123.7(4)
F6 C22 C23 115.9(4)
F6 C22 C21 120.3(4)
C23 C22 C21 123.7(4)
C12 C11 C16 115.2(4)
C12 C11 C1 120.9(4)
C16 C11 C1 123.9(4)
F14 C35 C36 120.8(4)
F14 C35 C34 119.7(4)
C36 C35 C34 119.5(4)
C1 C2 C3 129.2(4)
C1 C2 H2A 115.4
C3 C2 H2A 115.4
F13 C34 C33 120.0(4)
F13 C34 C35 120.4(4)
C33 C34 C35 119.5(4)
F12 C33 C34 119.6(4)
F12 C33 C32 121.5(4)
C34 C33 C32 118.9(4)
F5 C16 C11 120.2(4)
F5 C16 C15 117.8(4)
C11 C16 C15 122.0(4)
F1 C12 C13 118.2(4)
F1 C12 C11 118.2(4)
C13 C12 C11 123.6(5)
F9 C25 C26 121.6(5)
F9 C25 C24 118.8(4)
C26 C25 C24 119.5(4)
F10 C26 C25 116.3(4)
F10 C26 C21 120.7(3)
C25 C26 C21 122.9(4)
F7 C23 C22 122.7(5)
F7 C23 C24 118.2(4)
C22 C23 C24 119.1(4)
C2 C3 C4 112.0(4)
C2 C3 H3A 109.2
C4 C3 H3A 109.2
C2 C3 H3B 109.2
C4 C3 H3B 109.2
H3A C3 H3B 107.9
F8 C24 C23 121.4(5)
F8 C24 C25 120.0(5)
C23 C24 C25 118.6(4)
F2 C13 C14 120.3(4)
F2 C13 C12 120.3(5)
C14 C13 C12 119.5(5)
F4 C15 C14 121.8(4)
F4 C15 C16 118.7(5)
C14 C15 C16 119.5(5)
F3 C14 C15 118.7(5)
F3 C14 C13 121.0(5)
C15 C14 C13 120.2(4)
C1 B1 C31 122.5(3)
C1 B1 C21 120.0(3)
C31 B1 C21 117.6(3)
C3 C4 C5 111.0(5)
C3 C4 H4A 109.4
C5 C4 H4A 109.4
C3 C4 H4B 109.4
C5 C4 H4B 109.4
H4A C4 H4B 108.0
C4 C5 H5A 109.5
C4 C5 H5B 109.5
H5A C5 H5B 109.5
C4 C5 H5C 109.5
H5A C5 H5C 109.5
H5B C5 H5C 109.5

loop_
_geom_bond_atom_site_label_1
_geom_bond_atom_site_label_2
_geom_bond_distance
F15 C36 1.335(4)
F5 C16 1.342(5)
F10 C26 1.337(5)
F6 C22 1.345(5)
F11 C32 1.348(4)
F1 C12 1.360(5)
F14 C35 1.335(4)
F12 C33 1.351(5)
F13 C34 1.338(5)
F9 C25 1.345(5)
F4 C15 1.346(6)
F7 C23 1.339(6)
F3 C14 1.318(5)
F8 C24 1.319(5)
F2 C13 1.325(6)
C36 C35 1.365(5)
C36 C31 1.386(5)
C31 C32 1.368(5)
C31 B1 1.558(6)
C1 C2 1.318(5)
C1 C11 1.482(5)
C1 B1 1.539(6)
C21 C22 1.369(6)
C21 C26 1.374(5)
C21 B1 1.594(6)
C32 C33 1.381(6)
C22 C23 1.355(6)
C11 C12 1.383(6)
C11 C16 1.384(6)
C35 C34 1.379(6)
C2 C3 1.489(6)
C2 H2A 0.9500
C34 C33 1.367(6)
C16 C15 1.403(6)
C12 C13 1.372(7)
C25 C26 1.350(6)
C25 C24 1.401(7)
C23 C24 1.383(7)
C3 C4 1.506(7)
C3 H3A 0.9900
C3 H3B 0.9900
C13 C14 1.359(8)
C15 C14 1.357(8)
C4 C5 1.508(7)
C4 H4A 0.9900
C4 H4B 0.9900
C5 H5A 0.9800
C5 H5B 0.9800
C5 H5C 0.9800
